data_7027088
loop_
_publ_author_name
'Sokolov, Maxim'
'Imoto, Hideo'
'Saito, Taro'
'Fedorov, Vladimir'

_publ_section_title
;
 Substitution of bridging S2 ligands in the [Nb2(\m-S2)2]4+ core: a simple
 route to [Nb2(Se2)2]4+, [Nb2(S)(Te2)]4+ and [Nb2(S)2]4+
;
_journal_issue 1
_journal_name_full 'Journal of the Chemical Society, Dalton Transactions'
_journal_page_first 85
_journal_paper_doi 10.1039/a806627b
_journal_year 1999
_chemical_formula_structural '[Nb2 S (Te2) (S2 C N (C2H5)2)4] C H Cl3'
_chemical_formula_sum 'C21 H41 Cl3 N4 Nb2 S9 Te2'
_chemical_formula_weight 1185.49
_space_group_IT_number 2
_symmetry_cell_setting triclinic
_symmetry_Int_Tables_number 2
_symmetry_space_group_name_Hall '-P 1'
_symmetry_space_group_name_H-M 'P -1'
_audit_creation_date 'Wed May  6 20:07:35 1998'
_audit_creation_method 'from TEXRAY.INF file'
_audit_update_record 'May 7 1998'
_cell_angle_alpha 97.61(3)
_cell_angle_beta 110.81(2)
_cell_angle_gamma 78.40(3)
_cell_formula_units_Z 2
_cell_length_a 13.030(3)
_cell_length_b 14.391(5)
_cell_length_c 12.053(4)
_cell_measurement_reflns_used 16
_cell_measurement_temperature 173.2
_cell_measurement_theta_max 15.0
_cell_measurement_theta_min 14.9
_cell_volume 2064.9(12)
_computing_cell_refinement 'Rigaku/AFC Diffractometer Control'
_computing_data_collection 'Rigaku/AFC Diffractometer Control'
_computing_data_reduction teXsan
_computing_publication_material teXsan
_computing_structure_refinement teXsan
_computing_structure_solution 'SIR92 (Altomare, A. et al. 1994)'
_diffrn_ambient_temperature 173.2
_diffrn_measurement_device 'Rigaku AFC7R'
_diffrn_measurement_method \w-2\q
_diffrn_orient_matrix_UB_11 -0.06968
_diffrn_orient_matrix_UB_12 0.02364
_diffrn_orient_matrix_UB_13 0.01939
_diffrn_orient_matrix_UB_21 0.04324
_diffrn_orient_matrix_UB_22 -0.00691
_diffrn_orient_matrix_UB_23 0.08641
_diffrn_orient_matrix_UB_31 0.01442
_diffrn_orient_matrix_UB_32 0.06669
_diffrn_orient_matrix_UB_33 0.00839
_diffrn_radiation_detector 'scintillation counter'
_diffrn_radiation_monochromator graphite
_diffrn_radiation_source 'Rigaku rotating anode'
_diffrn_radiation_type 'Mo K\a'
_diffrn_radiation_wavelength 0.7107
_diffrn_reflns_av_R_equivalents 0.079
_diffrn_reflns_av_sigmaI/netI 0.201
_diffrn_reflns_limit_h_max 16
_diffrn_reflns_limit_h_min 0
_diffrn_reflns_limit_k_max 18
_diffrn_reflns_limit_k_min -18
_diffrn_reflns_limit_l_max 14
_diffrn_reflns_limit_l_min -15
_diffrn_reflns_number 9893
_diffrn_reflns_reduction_process 'Lp corrections applied'
_diffrn_reflns_theta_max 27.54
_diffrn_reflns_theta_min 2.71
_diffrn_standards_decay_% -1.65
_diffrn_standards_interval_count 150
_diffrn_standards_number 3
_exptl_absorpt_coefficient_mu 2.610
_exptl_absorpt_correction_T_max 1.000
_exptl_absorpt_correction_T_min 0.429
_exptl_absorpt_correction_type '\DF (DIFABS; Walker & Stuart, 1983)'
_exptl_crystal_colour colorless
_exptl_crystal_density_diffrn 1.907
_exptl_crystal_density_meas ?
_exptl_crystal_description prismatic
_exptl_crystal_F_000 1152.00
_exptl_crystal_size_max 0.200
_exptl_crystal_size_mid 0.200
_exptl_crystal_size_min 0.200
_refine_diff_density_max 1.97
_refine_diff_density_min -1.53
_refine_ls_extinction_method none
_refine_ls_goodness_of_fit_obs 2.568
_refine_ls_hydrogen_treatment noref
_refine_ls_matrix_type full
_refine_ls_number_constraints 0
_refine_ls_number_parameters 245
_refine_ls_number_reflns 3191
_refine_ls_number_restraints 0
_refine_ls_R_factor_obs 0.0910
_refine_ls_shift/esd_max 0.0078
_refine_ls_shift/esd_mean 0.0005
_refine_ls_structure_factor_coef F
_refine_ls_weighting_details 'w = 1/[\s^2^(Fo) + (1/4)(0.004|Fo|)^2^]'
_refine_ls_weighting_scheme calc
_refine_ls_wR_factor_obs 0.0554
_reflns_number_observed 3191
_reflns_number_total 9476
_reflns_observed_criterion >2.5sigma(I)
_cod_data_source_file 806627Bsup1.cif
_cod_data_source_block 3
_cod_depositor_comments
;
The following automatic conversions were performed:

'_exptl_crystal_density_meas' value 'not measured' was changed to '?'
- the value is perceived as not measured.

Automatic conversion script
Id: cif_fix_values 3008 2015-01-20 13:52:24Z robertas 

The following automatic conversions were performed:

'_refine_ls_weighting_scheme' value 'w = 1/[\s^2^(Fo) +
(1/4)(0.004|Fo|)^2^]' was changed to 'calc'. New tag
'_refine_ls_weighting_details' was created. The value of the new tag
was set to 'w = 1/[\s^2^(Fo) + (1/4)(0.004|Fo|)^2^]'.

Automatic conversion script
Id: cif_fix_values 3143 2015-03-26 13:38:13Z robertas 
;
_cod_original_cell_volume 2064(1)
_cod_original_sg_symbol_H-M 'P -1 '
_cod_original_formula_sum 'C21 H41 Cl3 N4 Nb2 S9 Te2 '
_cod_database_code 7027088

loop_
_symmetry_equiv_pos_as_xyz
x,y,z
-x,-y,-z

loop_
_atom_site_aniso_label
_atom_site_aniso_U_11
_atom_site_aniso_U_22
_atom_site_aniso_U_33
_atom_site_aniso_U_12
_atom_site_aniso_U_13
_atom_site_aniso_U_23
Te(1) 0.043(1) 0.049(2) 0.040(1) -0.010(1) 0.0121(10) 0.0031(10)
Te(2) 0.064(2) 0.048(2) 0.051(1) -0.019(1) 0.017(1) 0.009(1)
Nb(1) 0.037(2) 0.038(2) 0.038(1) -0.003(2) 0.014(1) 0.003(1)
Nb(2) 0.031(2) 0.042(2) 0.038(1) -0.005(2) 0.013(1) -0.002(1)
Cl(1) 0.33(3) 0.55(3) 0.25(2) -0.26(2) 0.20(2) -0.30(2)
Cl(2) 0.20(2) 0.11(1) 0.50(3) -0.02(1) 0.23(2) -0.09(1)
Cl(3) 0.37(3) 0.21(2) 0.26(2) -0.07(2) 0.19(2) -0.03(1)
S(1) 0.036(5) 0.080(7) 0.042(4) 0.002(5) 0.009(4) 0.023(4)
S(2) 0.049(6) 0.045(6) 0.061(5) 0.004(5) 0.009(4) 0.003(4)
S(3) 0.062(6) 0.035(5) 0.057(5) -0.001(5) 0.018(4) -0.003(4)
S(4) 0.076(7) 0.066(6) 0.049(4) -0.038(6) 0.031(4) -0.012(4)
S(5) 0.050(6) 0.042(5) 0.057(5) 0.002(5) 0.034(4) 0.001(4)
S(6) 0.061(6) 0.112(8) 0.048(5) -0.030(6) 0.027(4) -0.012(5)
S(7) 0.048(6) 0.061(6) 0.056(5) -0.019(5) 0.010(4) 0.002(4)
S(8) 0.038(5) 0.046(6) 0.054(4) -0.001(4) 0.000(4) -0.001(4)
S(9) 0.036(5) 0.049(6) 0.053(4) 0.003(5) 0.005(4) -0.007(4)

loop_
_atom_site_label
_atom_site_fract_x
_atom_site_fract_y
_atom_site_fract_z
_atom_site_U_iso_or_equiv
_atom_site_thermal_displace_type
_atom_site_calc_flag
_atom_site_occupancy
Te(1) 0.9706(2) 0.3393(1) 0.9938(1) 0.0440(7) Uani d 1.00
Te(2) 0.8989(2) 0.1793(1) 0.8898(2) 0.0527(8) Uani d 1.00
Nb(1) 0.9898(2) 0.2782(2) 0.7667(2) 0.0374(9) Uani d 1.00
Nb(2) 0.7723(2) 0.3521(2) 0.7904(2) 0.0374(9) Uani d 1.00
Cl(1) 0.823(2) -0.127(2) 0.549(1) 0.35(1) Uani d 1.00
Cl(2) 0.722(1) 0.0030(9) 0.666(2) 0.253(9) Uani d 1.00
Cl(3) 0.916(2) -0.092(1) 0.817(1) 0.26(1) Uani d 1.00
S(1) 0.8155(6) 0.3095(5) 0.6119(5) 0.054(3) Uani d 1.00
S(2) 1.1781(6) 0.1697(5) 0.8753(6) 0.056(3) Uani d 1.00
S(3) 1.0145(7) 0.1152(5) 0.6523(6) 0.053(3) Uani d 1.00
S(4) 1.0743(7) 0.4262(5) 0.8226(6) 0.059(3) Uani d 1.00
S(5) 1.0750(6) 0.3122(5) 0.6126(6) 0.047(3) Uani d 1.00
S(6) 0.6609(7) 0.3552(6) 0.9307(6) 0.071(3) Uani d 1.00
S(7) 0.6133(6) 0.2533(5) 0.7005(6) 0.055(3) Uani d 1.00
S(8) 0.7955(6) 0.5229(5) 0.8466(6) 0.051(3) Uani d 1.00
S(9) 0.6029(6) 0.4674(5) 0.6654(6) 0.051(3) Uani d 1.00
N(1) 1.195(2) -0.003(2) 0.770(2) 0.070(8) Uiso d 1.00
N(2) 1.143(2) 0.485(2) 0.661(2) 0.063(7) Uiso d 1.00
N(3) 0.486(2) 0.264(1) 0.839(2) 0.050(6) Uiso d 1.00
N(4) 0.640(2) 0.648(2) 0.714(2) 0.069(7) Uiso d 1.00
C(1) 1.136(3) 0.083(2) 0.768(2) 0.069(9) Uiso d 1.00
C(2) 1.105(2) 0.417(2) 0.691(2) 0.038(7) Uiso d 1.00
C(3) 0.572(2) 0.290(2) 0.824(2) 0.053(8) Uiso d 1.00
C(4) 0.669(2) 0.557(2) 0.739(2) 0.046(7) Uiso d 1.00
C(5) 1.295(3) -0.027(2) 0.880(3) 0.09(1) Uiso d 1.00
C(6) 1.259(3) -0.074(2) 0.962(3) 0.12(1) Uiso d 1.00
C(7) 1.168(4) -0.072(3) 0.649(4) 0.15(2) Uiso d 1.00
C(8) 1.143(6) -0.131(5) 0.698(6) 0.36(5) Uiso d 1.00
C(9) 1.194(4) 0.568(3) 0.751(3) 0.14(2) Uiso d 1.00
C(10) 1.095(6) 0.634(4) 0.710(5) 0.30(3) Uiso d 1.00
C(11) 1.160(3) 0.470(2) 0.548(3) 0.08(1) Uiso d 1.00
C(12) 1.282(4) 0.437(3) 0.569(3) 0.17(2) Uiso d 1.00
C(13) 0.476(3) 0.274(3) 0.961(3) 0.12(1) Uiso d 1.00
C(14) 0.405(3) 0.371(3) 0.942(3) 0.10(1) Uiso d 1.00
C(15) 0.407(3) 0.207(2) 0.737(3) 0.10(1) Uiso d 1.00
C(16) 0.441(3) 0.100(3) 0.762(3) 0.13(1) Uiso d 1.00
C(17) 0.722(4) 0.728(3) 0.744(4) 0.15(2) Uiso d 1.00
C(18) 0.666(6) 0.766(5) 0.807(5) 0.29(4) Uiso d 1.00
C(19) 0.514(4) 0.685(3) 0.620(3) 0.11(1) Uiso d 1.00
C(20) 0.437(5) 0.687(4) 0.682(4) 0.24(3) Uiso d 1.00
C(21) 0.844(5) -0.066(4) 0.645(5) 0.20(2) Uiso d 1.00
H(1) 1.3521 -0.0691 0.8583 0.1072 Uiso calc 1.00
H(2) 1.3223 0.0296 0.9190 0.1072 Uiso calc 1.00
H(3) 1.2023 -0.0315 0.9841 0.1395 Uiso calc 1.00
H(4) 1.2311 -0.1301 0.9227 0.1395 Uiso calc 1.00
H(5) 1.3209 -0.0902 1.0318 0.1395 Uiso calc 1.00
H(6) 1.1086 -0.0448 0.5844 0.1815 Uiso calc 1.00
H(7) 1.2312 -0.0962 0.6253 0.1815 Uiso calc 1.00
H(8) 1.0824 -0.1018 0.7235 0.4285 Uiso calc 1.00
H(9) 1.1218 -0.1832 0.6422 0.4285 Uiso calc 1.00
H(10) 1.2050 -0.1534 0.7641 0.4285 Uiso calc 1.00
H(11) 1.2134 0.5552 0.8319 0.1719 Uiso calc 1.00
H(12) 1.2553 0.5847 0.7384 0.1719 Uiso calc 1.00
H(13) 1.1048 0.6930 0.7537 0.3542 Uiso calc 1.00
H(14) 1.0781 0.6410 0.6280 0.3542 Uiso calc 1.00
H(15) 1.0358 0.6111 0.7209 0.3542 Uiso calc 1.00
H(16) 1.1191 0.4225 0.5002 0.0958 Uiso calc 1.00
H(17) 1.1359 0.5272 0.5092 0.0958 Uiso calc 1.00
H(18) 1.3054 0.3791 0.6079 0.2024 Uiso calc 1.00
H(19) 1.2939 0.4269 0.4951 0.2024 Uiso calc 1.00
H(20) 1.3224 0.4839 0.6177 0.2024 Uiso calc 1.00
H(21) 0.4398 0.2272 0.9728 0.1425 Uiso calc 1.00
H(22) 0.5459 0.2741 1.0232 0.1425 Uiso calc 1.00
H(23) 0.4445 0.4134 0.9263 0.1243 Uiso calc 1.00
H(24) 0.3385 0.3664 0.8759 0.1243 Uiso calc 1.00
H(25) 0.3865 0.3938 1.0111 0.1243 Uiso calc 1.00
H(26) 0.3327 0.2285 0.7340 0.1154 Uiso calc 1.00
H(27) 0.4140 0.2161 0.6633 0.1154 Uiso calc 1.00
H(28) 0.4351 0.0915 0.8359 0.1564 Uiso calc 1.00
H(29) 0.3936 0.0644 0.7002 0.1564 Uiso calc 1.00
H(30) 0.5162 0.0789 0.7649 0.1564 Uiso calc 1.00
H(31) 0.7989 0.7064 0.7850 0.1793 Uiso calc 1.00
H(32) 0.7153 0.7625 0.6788 0.1793 Uiso calc 1.00
H(33) 0.6907 0.8230 0.8457 0.3518 Uiso calc 1.00
H(34) 0.5896 0.7795 0.7585 0.3518 Uiso calc 1.00
H(35) 0.6734 0.7236 0.8648 0.3518 Uiso calc 1.00
H(36) 0.5103 0.7472 0.5980 0.1307 Uiso calc 1.00
H(37) 0.4980 0.6429 0.5512 0.1307 Uiso calc 1.00
H(38) 0.4542 0.7291 0.7513 0.2930 Uiso calc 1.00
H(39) 0.3631 0.7083 0.6310 0.2930 Uiso calc 1.00
H(40) 0.4415 0.6249 0.7040 0.2930 Uiso calc 1.00
H(41) 0.8833 -0.0222 0.6311 0.2435 Uiso calc 1.00

loop_
_atom_type_symbol
_atom_type_oxidation_number
_atom_type_number_in_cell
_atom_type_scat_dispersion_real
_atom_type_scat_dispersion_imag
_atom_type_scat_source
C 0 42 0.003 0.002
;International Tables for Crystallography
(1992, Vol. C, Tables 4.2.6.8 and 6.1.1.1)
;
H 0 82 0.000 0.000
;International Tables for Crystallography
(1992, Vol. C, Table 6.1.1.2)
;
N 0 8 0.006 0.003
;International Tables for Crystallography
(1992, Vol. C, Tables 4.2.6.8 and 6.1.1.1)
;
S 0 18 0.125 0.123
;International Tables for Crystallography
(1992, Vol. C, Tables 4.2.6.8 and 6.1.1.1)
;
Nb 0 4 -2.073 0.621
;International Tables for Crystallography
(1992, Vol. C, Tables 4.2.6.8 and 6.1.1.1)
;
Te 0 4 -0.531 1.675
;International Tables for Crystallography
(1992, Vol. C, Tables 4.2.6.8 and 6.1.1.1)
;
Cl 0 6 0.148 0.159
;International Tables for Crystallography
(1992, Vol. C, Tables 4.2.6.8 and
 6.1.1.1)
;

loop_
_geom_angle_atom_site_label_1
_geom_angle_atom_site_label_2
_geom_angle_atom_site_label_3
_geom_angle
_geom_angle_site_symmetry_1
_geom_angle_site_symmetry_2
_geom_angle_site_symmetry_3
Te(2) Te(1) Nb(1) 62.37(7) 1_555 1_555 1_555
Te(2) Te(1) Nb(2) 62.06(7) 1_555 1_555 1_555
Nb(1) Te(1) Nb(2) 61.66(8) 1_555 1_555 1_555
Te(1) Te(2) Nb(1) 62.19(7) 1_555 1_555 1_555
Te(1) Te(2) Nb(2) 62.54(7) 1_555 1_555 1_555
Nb(1) Te(2) Nb(2) 61.76(8) 1_555 1_555 1_555
Te(1) Nb(1) Te(2) 55.44(7) 1_555 1_555 1_555
Te(1) Nb(1) Nb(2) 59.35(8) 1_555 1_555 1_555
Te(1) Nb(1) S(1) 111.5(2) 1_555 1_555 1_555
Te(1) Nb(1) S(2) 88.1(2) 1_555 1_555 1_555
Te(1) Nb(1) S(3) 134.8(2) 1_555 1_555 1_555
Te(1) Nb(1) S(4) 76.4(2) 1_555 1_555 1_555
Te(1) Nb(1) S(5) 143.3(2) 1_555 1_555 1_555
Te(2) Nb(1) Nb(2) 59.01(8) 1_555 1_555 1_555
Te(2) Nb(1) S(1) 91.8(2) 1_555 1_555 1_555
Te(2) Nb(1) S(2) 84.3(2) 1_555 1_555 1_555
Te(2) Nb(1) S(3) 83.6(2) 1_555 1_555 1_555
Te(2) Nb(1) S(4) 131.8(2) 1_555 1_555 1_555
Te(2) Nb(1) S(5) 160.2(2) 1_555 1_555 1_555
Nb(2) Nb(1) S(1) 52.4(2) 1_555 1_555 1_555
Nb(2) Nb(1) S(2) 140.1(2) 1_555 1_555 1_555
Nb(2) Nb(1) S(3) 118.0(2) 1_555 1_555 1_555
Nb(2) Nb(1) S(4) 99.8(2) 1_555 1_555 1_555
Nb(2) Nb(1) S(5) 130.3(2) 1_555 1_555 1_555
S(1) Nb(1) S(2) 153.2(3) 1_555 1_555 1_555
S(1) Nb(1) S(3) 85.4(3) 1_555 1_555 1_555
S(1) Nb(1) S(4) 108.8(3) 1_555 1_555 1_555
S(1) Nb(1) S(5) 85.3(2) 1_555 1_555 1_555
S(2) Nb(1) S(3) 67.8(2) 1_555 1_555 1_555
S(2) Nb(1) S(4) 93.2(3) 1_555 1_555 1_555
S(2) Nb(1) S(5) 89.5(3) 1_555 1_555 1_555
S(3) Nb(1) S(4) 139.4(3) 1_555 1_555 1_555
S(3) Nb(1) S(5) 76.7(2) 1_555 1_555 1_555
S(4) Nb(1) S(5) 67.2(2) 1_555 1_555 1_555
Te(1) Nb(2) Te(2) 55.40(7) 1_555 1_555 1_555
Te(1) Nb(2) Nb(1) 58.99(8) 1_555 1_555 1_555
Te(1) Nb(2) S(1) 110.8(2) 1_555 1_555 1_555
Te(1) Nb(2) S(6) 88.4(2) 1_555 1_555 1_555
Te(1) Nb(2) S(7) 134.6(2) 1_555 1_555 1_555
Te(1) Nb(2) S(8) 77.2(2) 1_555 1_555 1_555
Te(1) Nb(2) S(9) 144.5(2) 1_555 1_555 1_555
Te(2) Nb(2) Nb(1) 59.23(8) 1_555 1_555 1_555
Te(2) Nb(2) S(1) 91.7(2) 1_555 1_555 1_555
Te(2) Nb(2) S(6) 86.6(2) 1_555 1_555 1_555
Te(2) Nb(2) S(7) 84.0(2) 1_555 1_555 1_555
Te(2) Nb(2) S(8) 132.6(2) 1_555 1_555 1_555
Te(2) Nb(2) S(9) 158.5(2) 1_555 1_555 1_555
Nb(1) Nb(2) S(1) 52.0(2) 1_555 1_555 1_555
Nb(1) Nb(2) S(6) 141.7(2) 1_555 1_555 1_555
Nb(1) Nb(2) S(7) 119.8(2) 1_555 1_555 1_555
Nb(1) Nb(2) S(8) 98.4(2) 1_555 1_555 1_555
Nb(1) Nb(2) S(9) 131.6(2) 1_555 1_555 1_555
S(1) Nb(2) S(6) 155.3(2) 1_555 1_555 1_555
S(1) Nb(2) S(7) 87.5(2) 1_555 1_555 1_555
S(1) Nb(2) S(8) 106.5(3) 1_555 1_555 1_555
S(1) Nb(2) S(9) 86.2(2) 1_555 1_555 1_555
S(6) Nb(2) S(7) 67.8(2) 1_555 1_555 1_555
S(6) Nb(2) S(8) 92.5(3) 1_555 1_555 1_555
S(6) Nb(2) S(9) 86.4(3) 1_555 1_555 1_555
S(7) Nb(2) S(8) 138.7(3) 1_555 1_555 1_555
S(7) Nb(2) S(9) 74.6(2) 1_555 1_555 1_555
S(8) Nb(2) S(9) 68.0(2) 1_555 1_555 1_555
Nb(1) S(1) Nb(2) 75.6(2) 1_555 1_555 1_555
Nb(1) S(2) C(1) 87(1) 1_555 1_555 1_555
Nb(1) S(3) C(1) 88(1) 1_555 1_555 1_555
Nb(1) S(4) C(2) 92.6(8) 1_555 1_555 1_555
Nb(1) S(5) C(2) 89.7(9) 1_555 1_555 1_555
Nb(2) S(6) C(3) 89(1) 1_555 1_555 1_555
Nb(2) S(7) C(3) 89.0(9) 1_555 1_555 1_555
Nb(2) S(8) C(4) 89.5(9) 1_555 1_555 1_555
Nb(2) S(9) C(4) 87.9(10) 1_555 1_555 1_555
C(1) N(1) C(5) 117(2) 1_555 1_555 1_555
C(1) N(1) C(7) 118(2) 1_555 1_555 1_555
C(5) N(1) C(7) 122(2) 1_555 1_555 1_555
C(2) N(2) C(9) 123(2) 1_555 1_555 1_555
C(2) N(2) C(11) 116(2) 1_555 1_555 1_555
C(9) N(2) C(11) 118(2) 1_555 1_555 1_555
C(3) N(3) C(13) 119(2) 1_555 1_555 1_555
C(3) N(3) C(15) 120(2) 1_555 1_555 1_555
C(13) N(3) C(15) 119(2) 1_555 1_555 1_555
C(4) N(4) C(17) 127(2) 1_555 1_555 1_555
C(4) N(4) C(19) 119(2) 1_555 1_555 1_555
C(17) N(4) C(19) 112(2) 1_555 1_555 1_555
S(2) C(1) S(3) 116(1) 1_555 1_555 1_555
S(2) C(1) N(1) 121(2) 1_555 1_555 1_555
S(3) C(1) N(1) 121(2) 1_555 1_555 1_555
S(4) C(2) S(5) 110(1) 1_555 1_555 1_555
S(4) C(2) N(2) 122(1) 1_555 1_555 1_555
S(5) C(2) N(2) 127(2) 1_555 1_555 1_555
S(6) C(3) S(7) 113(1) 1_555 1_555 1_555
S(6) C(3) N(3) 123(2) 1_555 1_555 1_555
S(7) C(3) N(3) 123(1) 1_555 1_555 1_555
S(8) C(4) S(9) 114(1) 1_555 1_555 1_555
S(8) C(4) N(4) 118(1) 1_555 1_555 1_555
S(9) C(4) N(4) 127(2) 1_555 1_555 1_555
N(1) C(5) C(6) 108(2) 1_555 1_555 1_555
N(1) C(5) H(1) 109(2) 1_555 1_555 1_555
N(1) C(5) H(2) 109(2) 1_555 1_555 1_555
C(6) C(5) H(1) 109(3) 1_555 1_555 1_555
C(6) C(5) H(2) 109(2) 1_555 1_555 1_555
H(1) C(5) H(2) 109(3) 1_555 1_555 1_555
C(5) C(6) H(3) 109(3) 1_555 1_555 1_555
C(5) C(6) H(4) 109(3) 1_555 1_555 1_555
C(5) C(6) H(5) 109(3) 1_555 1_555 1_555
H(3) C(6) H(4) 109(3) 1_555 1_555 1_555
H(3) C(6) H(5) 109(3) 1_555 1_555 1_555
H(4) C(6) H(5) 109(3) 1_555 1_555 1_555
N(1) C(7) C(8) 91(4) 1_555 1_555 1_555
N(1) C(7) H(6) 113(4) 1_555 1_555 1_555
N(1) C(7) H(7) 113(3) 1_555 1_555 1_555
C(8) C(7) H(6) 113(6) 1_555 1_555 1_555
C(8) C(7) H(7) 113(6) 1_555 1_555 1_555
H(6) C(7) H(7) 109(4) 1_555 1_555 1_555
C(7) C(8) H(8) 109(7) 1_555 1_555 1_555
C(7) C(8) H(9) 109(7) 1_555 1_555 1_555
C(7) C(8) H(10) 109(7) 1_555 1_555 1_555
H(8) C(8) H(9) 109(7) 1_555 1_555 1_555
H(8) C(8) H(10) 109(7) 1_555 1_555 1_555
H(9) C(8) H(10) 109(7) 1_555 1_555 1_555
N(2) C(9) C(10) 93(3) 1_555 1_555 1_555
N(2) C(9) H(11) 113(3) 1_555 1_555 1_555
N(2) C(9) H(12) 113(3) 1_555 1_555 1_555
C(10) C(9) H(11) 113(5) 1_555 1_555 1_555
C(10) C(9) H(12) 113(4) 1_555 1_555 1_555
H(11) C(9) H(12) 109(4) 1_555 1_555 1_555
C(9) C(10) H(13) 109(5) 1_555 1_555 1_555
C(9) C(10) H(14) 109(6) 1_555 1_555 1_555
C(9) C(10) H(15) 109(5) 1_555 1_555 1_555
H(13) C(10) H(14) 109(5) 1_555 1_555 1_555
H(13) C(10) H(15) 109(6) 1_555 1_555 1_555
H(14) C(10) H(15) 109(6) 1_555 1_555 1_555
N(2) C(11) C(12) 108(2) 1_555 1_555 1_555
N(2) C(11) H(16) 109(2) 1_555 1_555 1_555
N(2) C(11) H(17) 109(3) 1_555 1_555 1_555
C(12) C(11) H(16) 109(3) 1_555 1_555 1_555
C(12) C(11) H(17) 109(3) 1_555 1_555 1_555
H(16) C(11) H(17) 109(2) 1_555 1_555 1_555
C(11) C(12) H(18) 109(4) 1_555 1_555 1_555
C(11) C(12) H(19) 109(3) 1_555 1_555 1_555
C(11) C(12) H(20) 109(4) 1_555 1_555 1_555
H(18) C(12) H(19) 109(4) 1_555 1_555 1_555
H(18) C(12) H(20) 109(3) 1_555 1_555 1_555
H(19) C(12) H(20) 109(4) 1_555 1_555 1_555
N(3) C(13) C(14) 93(2) 1_555 1_555 1_555
N(3) C(13) H(21) 113(3) 1_555 1_555 1_555
N(3) C(13) H(22) 113(3) 1_555 1_555 1_555
C(14) C(13) H(21) 113(3) 1_555 1_555 1_555
C(14) C(13) H(22) 113(3) 1_555 1_555 1_555
H(21) C(13) H(22) 109(3) 1_555 1_555 1_555
C(13) C(14) H(23) 109(3) 1_555 1_555 1_555
C(13) C(14) H(24) 109(3) 1_555 1_555 1_555
C(13) C(14) H(25) 109(3) 1_555 1_555 1_555
H(23) C(14) H(24) 109(3) 1_555 1_555 1_555
H(23) C(14) H(25) 109(3) 1_555 1_555 1_555
H(24) C(14) H(25) 109(3) 1_555 1_555 1_555
N(3) C(15) C(16) 108(2) 1_555 1_555 1_555
N(3) C(15) H(26) 109(2) 1_555 1_555 1_555
N(3) C(15) H(27) 109(2) 1_555 1_555 1_555
C(16) C(15) H(26) 109(3) 1_555 1_555 1_555
C(16) C(15) H(27) 109(3) 1_555 1_555 1_555
H(26) C(15) H(27) 109(3) 1_555 1_555 1_555
C(15) C(16) H(28) 109(3) 1_555 1_555 1_555
C(15) C(16) H(29) 109(3) 1_555 1_555 1_555
C(15) C(16) H(30) 109(3) 1_555 1_555 1_555
H(28) C(16) H(29) 109(3) 1_555 1_555 1_555
H(28) C(16) H(30) 109(3) 1_555 1_555 1_555
H(29) C(16) H(30) 109(3) 1_555 1_555 1_555
N(4) C(17) C(18) 82(4) 1_555 1_555 1_555
N(4) C(17) H(31) 115(3) 1_555 1_555 1_555
N(4) C(17) H(32) 115(3) 1_555 1_555 1_555
C(18) C(17) H(31) 115(5) 1_555 1_555 1_555
C(18) C(17) H(32) 115(6) 1_555 1_555 1_555
H(31) C(17) H(32) 109(4) 1_555 1_555 1_555
C(17) C(18) H(33) 109(7) 1_555 1_555 1_555
C(17) C(18) H(34) 109(6) 1_555 1_555 1_555
C(17) C(18) H(35) 109(6) 1_555 1_555 1_555
H(33) C(18) H(34) 109(6) 1_555 1_555 1_555
H(33) C(18) H(35) 109(5) 1_555 1_555 1_555
H(34) C(18) H(35) 109(6) 1_555 1_555 1_555
N(4) C(19) C(20) 106(3) 1_555 1_555 1_555
N(4) C(19) H(36) 110(3) 1_555 1_555 1_555
N(4) C(19) H(37) 110(3) 1_555 1_555 1_555
C(20) C(19) H(36) 110(4) 1_555 1_555 1_555
C(20) C(19) H(37) 110(4) 1_555 1_555 1_555
H(36) C(19) H(37) 109(3) 1_555 1_555 1_555
C(19) C(20) H(38) 109(5) 1_555 1_555 1_555
C(19) C(20) H(39) 109(4) 1_555 1_555 1_555
C(19) C(20) H(40) 109(5) 1_555 1_555 1_555
H(38) C(20) H(39) 109(5) 1_555 1_555 1_555
H(38) C(20) H(40) 109(4) 1_555 1_555 1_555
H(39) C(20) H(40) 109(5) 1_555 1_555 1_555
Cl(1) C(21) Cl(2) 113(3) 1_555 1_555 1_555
Cl(1) C(21) Cl(3) 129(4) 1_555 1_555 1_555
Cl(1) C(21) H(41) 105(5) 1_555 1_555 1_555
Cl(2) C(21) Cl(3) 93(3) 1_555 1_555 1_555
Cl(2) C(21) H(41) 106(4) 1_555 1_555 1_555
Cl(3) C(21) H(41) 106(4) 1_555 1_555 1_555

loop_
_geom_bond_atom_site_label_1
_geom_bond_atom_site_label_2
_geom_bond_distance
_geom_bond_site_symmetry_1
_geom_bond_site_symmetry_2
Te(1) Te(2) 2.648(3) 1_555 1_555
Te(1) Nb(1) 2.844(3) 1_555 1_555
Te(1) Nb(2) 2.854(3) 1_555 1_555
Te(2) Nb(1) 2.848(3) 1_555 1_555
Te(2) Nb(2) 2.842(3) 1_555 1_555
Nb(1) Nb(2) 2.920(4) 1_555 1_555
Nb(1) S(1) 2.376(7) 1_555 1_555
Nb(1) S(2) 2.625(8) 1_555 1_555
Nb(1) S(3) 2.581(8) 1_555 1_555
Nb(1) S(4) 2.499(7) 1_555 1_555
Nb(1) S(5) 2.618(7) 1_555 1_555
Nb(2) S(1) 2.387(8) 1_555 1_555
Nb(2) S(6) 2.581(8) 1_555 1_555
Nb(2) S(7) 2.581(7) 1_555 1_555
Nb(2) S(8) 2.511(7) 1_555 1_555
Nb(2) S(9) 2.593(8) 1_555 1_555
Cl(1) C(21) 1.33(6) 1_555 1_555
Cl(2) C(21) 1.78(6) 1_555 1_555
Cl(3) C(21) 2.01(5) 1_555 1_555
S(2) C(1) 1.69(3) 1_555 1_555
S(3) C(1) 1.73(3) 1_555 1_555
S(4) C(2) 1.75(2) 1_555 1_555
S(5) C(2) 1.70(2) 1_555 1_555
S(6) C(3) 1.71(2) 1_555 1_555
S(7) C(3) 1.74(3) 1_555 1_555
S(8) C(4) 1.72(2) 1_555 1_555
S(9) C(4) 1.67(2) 1_555 1_555
N(1) C(1) 1.32(3) 1_555 1_555
N(1) C(5) 1.51(3) 1_555 1_555
N(1) C(7) 1.62(4) 1_555 1_555
N(2) C(2) 1.33(3) 1_555 1_555
N(2) C(9) 1.58(4) 1_555 1_555
N(2) C(11) 1.43(3) 1_555 1_555
N(3) C(3) 1.33(3) 1_555 1_555
N(3) C(13) 1.50(4) 1_555 1_555
N(3) C(15) 1.55(3) 1_555 1_555
N(4) C(4) 1.33(3) 1_555 1_555
N(4) C(17) 1.64(4) 1_555 1_555
N(4) C(19) 1.65(4) 1_555 1_555
C(5) C(6) 1.52(4) 1_555 1_555
C(7) C(8) 1.24(8) 1_555 1_555
C(9) C(10) 1.40(7) 1_555 1_555
C(11) C(12) 1.50(5) 1_555 1_555
C(13) C(14) 1.51(4) 1_555 1_555
C(15) C(16) 1.55(4) 1_555 1_555
C(17) C(18) 1.24(8) 1_555 1_555
C(19) C(20) 1.45(6) 1_555 1_555

loop_
_geom_contact_atom_site_label_1
_geom_contact_atom_site_label_2
_geom_contact_distance
_geom_contact_site_symmetry_1
_geom_contact_site_symmetry_2
Cl(1) S(5) 3.42(2) 1_555 2_756
C(8) C(10) 3.59(8) 1_555 1_545
